data_4103391
loop_
_publ_author_name
'Michael Maes'
'Frederik Vermoortele'
'Luc Alaerts'
'Sarah Couck'
'Christine E. A. Kirschhock'
'Joeri F. M. Denayer'
'Dirk E. De Vos'

_publ_contact_author_email christine.kirschhock@biw.kuleuven.be
_publ_section_title
;
 Separation of Styrene and Ethylbenzene on Metal-Organic Frameworks:
 Analogous Structures with Different Adsorption Mechanisms
;
_journal_name_full 'Journal of the American Chemical Society'
_journal_page_first 15277
_journal_page_last 15285
_journal_paper_doi 10.1021/ja106142x
_journal_volume 132
_journal_year 2010
_chemical_formula_sum 'C16.16 Al O3'
_chemical_formula_weight 269.03
_space_group_IT_number 9
_symmetry_cell_setting monoclinic
_symmetry_space_group_name_Hall 'C -2yc'
_symmetry_space_group_name_H-M 'C 1 c 1'
_audit_author_name ceak
_audit_creation_date 2010-02-07T18:43
_audit_creation_method 'from EXP file using GSAS2CIF'
_cell_angle_alpha 90.0
_cell_angle_beta 104.36(19)
_cell_angle_gamma 90.0
_cell_formula_units_Z 4
_cell_length_a 19.806(28)
_cell_length_b 7.366(5)
_cell_length_c 7.055(9)
_cell_volume 997(2)
_computing_structure_refinement GSAS
_pd_block_id 2010-02-07T18:43|53STYRES_phase2|ceak||
_pd_phase_name 'mil53 LT with styrene'
_refine_ls_goodness_of_fit_all 4.26
_refine_ls_matrix_type full
_refine_ls_number_parameters 140
_refine_ls_number_restraints 0
_refine_ls_shift/su_max 3.98
_refine_ls_shift/su_mean 0.86
_cod_data_source_file ja106142x_si_003_2.cif
_cod_data_source_block 53STYRES_phase_2
_cod_original_cell_volume 997.1(17)
_cod_database_code 4103391

loop_
_symmetry_equiv_pos_site_id
_symmetry_equiv_pos_as_xyz
1 +x,+y,+z
2 +x,-y,+z+1/2
101 +x+1/2,+y+1/2,+z
102 +x+1/2,-y+1/2,+z+1/2

loop_
_atom_site_type_symbol
_atom_site_label
_atom_site_fract_x
_atom_site_fract_y
_atom_site_fract_z
_atom_site_occupancy
_atom_site_thermal_displace_type
_atom_site_U_iso_or_equiv
_atom_site_symmetry_multiplicity
Al Al -0.00128 0.0002 -0.0013 1.0 Uiso 0.43949 4
O O1 -0.0002 -0.1101 0.7445 1.0 Uiso 0.025 4
O O2b -0.28(7) -0.28(11) 0.19(21) 1.0 Uiso 0.025 4
O O3 -0.21(7) -0.23(14) 0.25(20) 1.0 Uiso 0.025 4
C C1 -0.43(8) -0.38(18) 0.06(23) 1.0 Uiso 0.025 4
C C2 -0.07(8) -0.13(19) 0.36(24) 1.0 Uiso 0.025 4
C C2b -0.31(12) -0.30(19) -0.01(28) 1.0 Uiso 0.025 4
C C3 -0.28(9) -0.28(23) -0.14(28) 1.0 Uiso 0.025 4
C C3b -0.21(9) -0.23(17) -0.09(26) 1.0 Uiso 0.025 4
C C4 -0.18(11) -0.21(18) 0.11(30) 1.0 Uiso 0.025 4
C C4a -0.39(11) -0.36(16) -0.07(27) 1.0 Uiso 0.025 4
C C4b -0.42(10) -0.38(18) -0.25(30) 1.0 Uiso 0.025 4
C C4c -0.10(10) -0.15(21) 0.17(25) 1.0 Uiso 0.025 4
C C4d -0.07(9) -0.13(15) 0.04(21) 1.0 Uiso 0.025 4
C C19 0.52(12) 0.00(19) -0.05(19) 0.8(4) Uiso 0.025 4
C C20 0.55(12) 0.00(28) 0.29(19) 0.8(4) Uiso 0.025 4
C C21 0.57(9) 0.00(29) 0.13(19) 0.8(4) Uiso 0.025 4
C C22 0.45(10) 0.00(29) -0.07(19) 0.8(4) Uiso 0.025 4
C C23 0.48(9) 0.00(23) 0.28(19) 0.8(4) Uiso 0.025 4
C C24 0.43(11) 0.00(17) 0.10(19) 0.8(4) Uiso 0.025 4
C C25 0.33(9) 0.00(14) 0.27(19) 0.8(4) Uiso 0.025 4
C C26 0.36(11) 0.00(16) 0.09(19) 0.8(4) Uiso 0.025 4

loop_
_atom_type_symbol
_atom_type_number_in_cell
Al 4.0
O 12.0
C 64.624

loop_
_pd_block_diffractogram_id
2010-02-07T18:43|53STYRES_H_01|ceak|combi
